data_2236548
loop_
_publ_author_name
'Zhu, Xue-mei'
'Pei, Li-jun'
'Cai, Zhao-sheng'
'Song, Zhan-qian'
'Shang, Shi-bin'

_publ_section_title
;
 2,3,6-Trichloro-5-(trichloromethyl)pyridine
;
_journal_coeditor_code PV2577
_journal_issue 9
_journal_name_full 'Acta Crystallographica Section E'
_journal_page_first o2723
_journal_paper_doi 10.1107/S1600536812035404
_journal_volume 68
_journal_year 2012
_chemical_formula_iupac 'C6 H Cl6 N'
_chemical_formula_moiety 'C6 H Cl6 N'
_chemical_formula_sum 'C6 H Cl6 N'
_chemical_formula_weight 299.78
_chemical_name_systematic
;
2,3,6-Trichloro-5-(trichloromethyl)pyridine
;
_space_group_IT_number 57
_symmetry_cell_setting orthorhombic
_symmetry_space_group_name_Hall '-P 2c 2b'
_symmetry_space_group_name_H-M 'P b c m'
_atom_sites_solution_hydrogens geom
_atom_sites_solution_primary direct
_atom_sites_solution_secondary difmap
_audit_creation_method SHELXL-97
_cell_angle_alpha 90.00
_cell_angle_beta 90.00
_cell_angle_gamma 90.00
_cell_formula_units_Z 4
_cell_length_a 8.3100(17)
_cell_length_b 17.018(3)
_cell_length_c 7.3160(15)
_cell_measurement_reflns_used 25
_cell_measurement_temperature 293(2)
_cell_measurement_theta_max 13
_cell_measurement_theta_min 10
_cell_volume 1034.6(4)
_computing_cell_refinement 'CAD4 Software (Enraf--Nonius, 1985)'
_computing_data_collection 'CAD4 Software (Enraf--Nonius, 1985)'
_computing_data_reduction 'XCAD4 (Harms & Wocadlo, 1995)'
_computing_molecular_graphics 'SHELXTL (Sheldrick, 2008)'
_computing_publication_material 'SHELXTL (Sheldrick, 2008)'
_computing_structure_refinement 'SHELXL97 (Sheldrick, 2008)'
_computing_structure_solution 'SHELXS97 (Sheldrick, 2008)'
_diffrn_ambient_temperature 293(2)
_diffrn_measured_fraction_theta_full 0.999
_diffrn_measured_fraction_theta_max 0.999
_diffrn_measurement_device_type 'Enraf--Nonius CAD-4'
_diffrn_measurement_method \w/2\q
_diffrn_radiation_monochromator graphite
_diffrn_radiation_source 'fine-focus sealed tube'
_diffrn_radiation_type MoK\a
_diffrn_radiation_wavelength 0.71073
_diffrn_reflns_av_R_equivalents 0.0633
_diffrn_reflns_av_sigmaI/netI 0.0550
_diffrn_reflns_limit_h_max 10
_diffrn_reflns_limit_h_min -10
_diffrn_reflns_limit_k_max 0
_diffrn_reflns_limit_k_min -20
_diffrn_reflns_limit_l_max 0
_diffrn_reflns_limit_l_min -8
_diffrn_reflns_number 1985
_diffrn_reflns_theta_full 25.39
_diffrn_reflns_theta_max 25.39
_diffrn_reflns_theta_min 2.39
_diffrn_standards_decay_% 1
_diffrn_standards_interval_count 200
_diffrn_standards_interval_time 120
_diffrn_standards_number 3
_exptl_absorpt_coefficient_mu 1.607
_exptl_absorpt_correction_T_max 0.7393
_exptl_absorpt_correction_T_min 0.6442
_exptl_absorpt_correction_type psi-scan
_exptl_absorpt_process_details '(North <i>et al.</i>, 1968)'
_exptl_crystal_colour Colorless
_exptl_crystal_density_diffrn 1.925
_exptl_crystal_density_method 'not measured'
_exptl_crystal_description block
_exptl_crystal_F_000 584
_exptl_crystal_size_max 0.30
_exptl_crystal_size_mid 0.20
_exptl_crystal_size_min 0.20
_refine_diff_density_max 0.258
_refine_diff_density_min -0.385
_refine_ls_extinction_coef 0.077(6)
_refine_ls_extinction_expression Fc^*^=kFc[1+0.001xFc^2^\l^3^/sin(2\q)]^-1/4^
_refine_ls_extinction_method 'SHELXL97 (Sheldrick, 2008)'
_refine_ls_goodness_of_fit_ref 1.005
_refine_ls_hydrogen_treatment constr
_refine_ls_matrix_type full
_refine_ls_number_parameters 77
_refine_ls_number_reflns 1033
_refine_ls_number_restraints 0
_refine_ls_restrained_S_all 1.005
_refine_ls_R_factor_all 0.0558
_refine_ls_R_factor_gt 0.0398
_refine_ls_shift/su_max 0.001
_refine_ls_shift/su_mean 0.000
_refine_ls_structure_factor_coef Fsqd
_refine_ls_weighting_details 'calc w=1/[\s^2^(Fo^2^)+(0.0780P)^2^] where P=(Fo^2^+2Fc^2^)/3'
_refine_ls_weighting_scheme calc
_refine_ls_wR_factor_gt 0.1107
_refine_ls_wR_factor_ref 0.1234
_reflns_number_gt 779
_reflns_number_total 1033
_reflns_threshold_expression I>2sigma(I)
_cod_data_source_file pv2577.cif
_cod_data_source_block I
_cod_original_sg_symbol_H-M 'P b c m '
_cod_database_code 2236548
_cod_database_fobs_code 2236548

loop_
_symmetry_equiv_pos_as_xyz
'x, y, z'
'-x, -y, z+1/2'
'-x, y+1/2, -z+1/2'
'x, -y+1/2, -z'
'-x, -y, -z'
'x, y, -z-1/2'
'x, -y-1/2, z-1/2'
'-x, y-1/2, z'

loop_
_atom_site_type_symbol
_atom_site_label
_atom_site_fract_x
_atom_site_fract_y
_atom_site_fract_z
_atom_site_U_iso_or_equiv
_atom_site_adp_type
_atom_site_calc_flag
_atom_site_refinement_flags
_atom_site_occupancy
_atom_site_symmetry_multiplicity
N N 0.5025(5) 0.4324(2) 0.2500 0.0467(9) Uani d S 1 2
Cl Cl1 0.8417(2) 0.26884(8) 0.2500 0.0806(6) Uani d S 1 2
C C1 0.8339(6) 0.4268(3) 0.2500 0.0478(11) Uani d S 1 2
H H1A 0.9457 0.4241 0.2500 0.057 Uiso calc SR 1 2
Cl Cl2 0.45826(19) 0.28195(8) 0.2500 0.0753(5) Uani d S 1 2
C C2 0.7445(7) 0.3584(3) 0.2500 0.0537(12) Uani d S 1 2
Cl Cl3 0.47402(13) 0.58193(7) 0.2500 0.0569(4) Uani d S 1 2
C C3 0.5783(6) 0.3642(3) 0.2500 0.0486(11) Uani d S 1 2
Cl Cl4 0.81252(10) 0.63147(5) 0.05227(15) 0.0619(4) Uani d . 1 1
C C4 0.5902(5) 0.4969(2) 0.2500 0.0399(10) Uani d S 1 2
Cl Cl5 1.06686(13) 0.55710(8) 0.2500 0.0672(5) Uani d S 1 2
C C5 0.7586(5) 0.4991(2) 0.2500 0.0418(10) Uani d S 1 2
C C6 0.8554(5) 0.5748(2) 0.2500 0.0451(11) Uani d S 1 2

loop_
_atom_site_aniso_label
_atom_site_aniso_U_11
_atom_site_aniso_U_22
_atom_site_aniso_U_33
_atom_site_aniso_U_12
_atom_site_aniso_U_13
_atom_site_aniso_U_23
N 0.0472(18) 0.042(2) 0.051(2) -0.0058(15) 0.000 0.000
Cl1 0.1128(13) 0.0423(7) 0.0867(11) 0.0263(7) 0.000 0.000
C1 0.051(3) 0.042(2) 0.051(3) 0.0113(19) 0.000 0.000
Cl2 0.0977(11) 0.0433(7) 0.0849(10) -0.0220(6) 0.000 0.000
C2 0.075(3) 0.042(2) 0.044(2) 0.014(2) 0.000 0.000
Cl3 0.0372(6) 0.0463(7) 0.0872(10) 0.0073(4) 0.000 0.000
C3 0.061(3) 0.043(2) 0.042(2) -0.009(2) 0.000 0.000
Cl4 0.0572(5) 0.0552(6) 0.0734(7) 0.0006(3) 0.0064(5) 0.0182(4)
C4 0.039(2) 0.034(2) 0.046(2) 0.0056(17) 0.000 0.000
Cl5 0.0334(6) 0.0666(8) 0.1018(12) 0.0007(5) 0.000 0.000
C5 0.041(2) 0.040(2) 0.044(2) -0.0008(18) 0.000 0.000
C6 0.036(2) 0.039(2) 0.061(3) 0.0008(17) 0.000 0.000

loop_
_atom_type_symbol
_atom_type_description
_atom_type_scat_dispersion_real
_atom_type_scat_dispersion_imag
_atom_type_scat_source
C C 0.0033 0.0016 'International Tables Vol C Tables 4.2.6.8 and 6.1.1.4'
H H 0.0000 0.0000 'International Tables Vol C Tables 4.2.6.8 and 6.1.1.4'
N N 0.0061 0.0033 'International Tables Vol C Tables 4.2.6.8 and 6.1.1.4'
Cl Cl 0.1484 0.1585 'International Tables Vol C Tables 4.2.6.8 and 6.1.1.4'

loop_
_geom_angle_atom_site_label_1
_geom_angle_atom_site_label_2
_geom_angle_atom_site_label_3
_geom_angle_site_symmetry_1
_geom_angle_site_symmetry_3
_geom_angle
C4 N C3 . . 118.0(4)
C2 C1 C5 . . 120.5(4)
C2 C1 H1A . . 119.7
C5 C1 H1A . . 119.7
C1 C2 C3 . . 118.4(4)
C1 C2 Cl1 . . 119.6(4)
C3 C2 Cl1 . . 122.0(4)
N C3 C2 . . 122.6(4)
N C3 Cl2 . . 116.0(4)
C2 C3 Cl2 . . 121.4(4)
N C4 C5 . . 125.1(4)
N C4 Cl3 . . 112.7(3)
C5 C4 Cl3 . . 122.2(3)
C1 C5 C4 . . 115.4(4)
C1 C5 C6 . . 121.1(4)
C4 C5 C6 . . 123.5(4)
C5 C6 Cl4 . . 110.77(18)
C5 C6 Cl4 . 6_556 110.77(18)
Cl4 C6 Cl4 . 6_556 109.2(2)
C5 C6 Cl5 . . 112.2(3)
Cl4 C6 Cl5 . . 106.84(17)
Cl4 C6 Cl5 6_556 . 106.84(17)

loop_
_geom_bond_atom_site_label_1
_geom_bond_atom_site_label_2
_geom_bond_site_symmetry_2
_geom_bond_distance
N C4 . 1.318(6)
N C3 . 1.321(6)
Cl1 C2 . 1.724(5)
C1 C2 . 1.381(7)
C1 C5 . 1.381(6)
C1 H1A . 0.9300
Cl2 C3 . 1.719(4)
C2 C3 . 1.385(8)
Cl3 C4 . 1.739(4)
Cl4 C6 . 1.774(3)
C4 C5 . 1.400(6)
Cl5 C6 . 1.783(5)
C5 C6 . 1.519(6)
C6 Cl4 6_556 1.774(3)

loop_
_geom_hbond_atom_site_label_D
_geom_hbond_atom_site_label_H
_geom_hbond_atom_site_label_A
_geom_hbond_distance_DH
_geom_hbond_distance_HA
_geom_hbond_distance_DA
_geom_hbond_angle_DHA
C1 H1A Cl5 0.9300 2.4800 2.944(5) 111.00

loop_
_geom_torsion_atom_site_label_1
_geom_torsion_atom_site_label_2
_geom_torsion_atom_site_label_3
_geom_torsion_atom_site_label_4
_geom_torsion_site_symmetry_4
_geom_torsion
C5 C1 C2 C3 . 0.0
C5 C1 C2 Cl1 . 180.0
C4 N C3 C2 . 0.0
C4 N C3 Cl2 . 180.0
C1 C2 C3 N . 0.0
Cl1 C2 C3 N . 180.0
C1 C2 C3 Cl2 . 180.0
Cl1 C2 C3 Cl2 . 0.0
C3 N C4 C5 . 0.0
C3 N C4 Cl3 . 180.0
C2 C1 C5 C4 . 0.0
C2 C1 C5 C6 . 180.0
N C4 C5 C1 . 0.0
Cl3 C4 C5 C1 . 180.0
N C4 C5 C6 . 180.0
Cl3 C4 C5 C6 . 0.0
C1 C5 C6 Cl4 . 119.32(19)
C4 C5 C6 Cl4 . -60.68(19)
C1 C5 C6 Cl4 6_556 -119.32(19)
C4 C5 C6 Cl4 6_556 60.68(19)
C1 C5 C6 Cl5 . 0.0
C4 C5 C6 Cl5 . 180.0
